data_2219308
loop_
_publ_author_name
'Li, Sheng'
'Zhang, Fu-Li'
'Tang, Kun'
'Ma, Yuan-Fang'

_publ_section_title Tetra-\m-2,5-difluorobenzoato-bis[(2,2'-bipyridine)(2,5-difluorobenzoato)gadolinium(III)]
_journal_coeditor_code ER2055
_journal_issue 9
_journal_name_full 'Acta Crystallographica Section E'
_journal_page_first m1142
_journal_paper_doi 10.1107/S1600536808023507
_journal_volume 64
_journal_year 2008
_chemical_formula_iupac '[Gd2 (C7 H3 F2 O2)6 (C10 H8 N2)2]'
_chemical_formula_moiety 'C62 H34 F12 Gd2 N4 O12'
_chemical_formula_sum 'C62 H34 F12 Gd2 N4 O12'
_chemical_formula_weight 1569.43
_chemical_name_systematic
;
Tetra-\m-2,5-difluorobenzoato-bis[(2,2'-bipyridine)(2,5-
difluorobenzoato)gadolinium(III)]
;
_space_group_IT_number 2
_symmetry_cell_setting triclinic
_symmetry_space_group_name_Hall '-P 1'
_symmetry_space_group_name_H-M 'P -1'
_atom_sites_solution_hydrogens geom
_atom_sites_solution_primary direct
_atom_sites_solution_secondary difmap
_audit_creation_method SHELXL-97
_cell_angle_alpha 103.99(2)
_cell_angle_beta 102.90(2)
_cell_angle_gamma 113.58(2)
_cell_formula_units_Z 1
_cell_length_a 11.4012(10)
_cell_length_b 12.1890(10)
_cell_length_c 12.588(2)
_cell_measurement_reflns_used 5557
_cell_measurement_temperature 293(2)
_cell_measurement_theta_max 26.00
_cell_measurement_theta_min 1.79
_cell_volume 1451.5(5)
_computing_cell_refinement 'SAINT-Plus (Bruker, 2001)'
_computing_data_collection 'APEX2 (Bruker, 2004)'
_computing_data_reduction 'SAINT-Plus (Bruker, 2001)'
_computing_molecular_graphics 'SHELXTL (Sheldrick, 2008)'
_computing_publication_material 'SHELXTL (Sheldrick, 2008)'
_computing_structure_refinement 'SHELXL97 (Sheldrick, 2008)'
_computing_structure_solution 'SHELXS97 (Sheldrick, 2008)'
_diffrn_ambient_temperature 293(2)
_diffrn_measured_fraction_theta_full 0.978
_diffrn_measured_fraction_theta_max 0.978
_diffrn_measurement_device_type 'Bruker APEXII CCD area-detector'
_diffrn_measurement_method '\f and \w'
_diffrn_radiation_monochromator graphite
_diffrn_radiation_source 'fine-focus sealed tube'
_diffrn_radiation_type MoK\a
_diffrn_radiation_wavelength 0.71073
_diffrn_reflns_av_R_equivalents 0.0210
_diffrn_reflns_av_sigmaI/netI 0.0458
_diffrn_reflns_limit_h_max 14
_diffrn_reflns_limit_h_min -10
_diffrn_reflns_limit_k_max 12
_diffrn_reflns_limit_k_min -15
_diffrn_reflns_limit_l_max 14
_diffrn_reflns_limit_l_min -15
_diffrn_reflns_number 8233
_diffrn_reflns_theta_full 26.00
_diffrn_reflns_theta_max 26.00
_diffrn_reflns_theta_min 1.79
_diffrn_standards_interval_count 0
_diffrn_standards_interval_time 0
_exptl_absorpt_coefficient_mu 2.371
_exptl_absorpt_correction_T_max 0.6485
_exptl_absorpt_correction_T_min 0.4218
_exptl_absorpt_correction_type multi-scan
_exptl_absorpt_process_details '(SADABS; Bruker, 2001)'
_exptl_crystal_colour colorless
_exptl_crystal_density_diffrn 1.795
_exptl_crystal_density_method 'not measured'
_exptl_crystal_description block
_exptl_crystal_F_000 766
_exptl_crystal_size_max 0.44
_exptl_crystal_size_mid 0.26
_exptl_crystal_size_min 0.20
_refine_diff_density_max 2.220
_refine_diff_density_min -0.619
_refine_ls_extinction_method none
_refine_ls_goodness_of_fit_ref 0.999
_refine_ls_hydrogen_treatment constr
_refine_ls_matrix_type full
_refine_ls_number_parameters 416
_refine_ls_number_reflns 5557
_refine_ls_number_restraints 0
_refine_ls_restrained_S_all 0.999
_refine_ls_R_factor_all 0.0494
_refine_ls_R_factor_gt 0.0414
_refine_ls_shift/su_max 0.030
_refine_ls_shift/su_mean 0.003
_refine_ls_structure_factor_coef Fsqd
_refine_ls_weighting_details 'calc w=1/[\s^2^(Fo^2^)+(0.071P)^2^+0.5036P] where P=(Fo^2^+2Fc^2^)/3'
_refine_ls_weighting_scheme calc
_refine_ls_wR_factor_gt 0.1034
_refine_ls_wR_factor_ref 0.1100
_reflns_number_gt 4813
_reflns_number_total 5557
_reflns_threshold_expression I>2\s(I)
_cod_data_source_file er2055.cif
_cod_data_source_block I
_cod_depositor_comments
;
The following automatic conversions were performed:
'_symmetry_cell_setting' value 'Triclinic' changed to 'triclinic'
according to '/home/saulius/struct/CIF-dictionaries/cif_core.dic'
dictionary named 'cif_core.dic' version 2.4.1 from 2010-06-29.

Automatic conversion script
Id: cif_fix_enum 1527 2010-12-29 10:47:43Z saulius 

The following automatic conversions were performed:

'_symmetry_cell_setting' value 'Triclinic' changed to 'triclinic'
according to /home/saulius/struct/CIF-dictionaries/cif_core.dic
dictionary named 'cif_core.dic' version 2.4.1 from 2010-06-29.

Automatic conversion script
Id: cif_fix_values 1715 2011-07-08 13:25:40Z adriana 
;
_cod_original_cell_volume 1451.6(3)
_cod_database_code 2219308
_cod_database_fobs_code 2219308

loop_
_symmetry_equiv_pos_as_xyz
'x, y, z'
'-x, -y, -z'

loop_
_atom_site_type_symbol
_atom_site_label
_atom_site_fract_x
_atom_site_fract_y
_atom_site_fract_z
_atom_site_U_iso_or_equiv
_atom_site_adp_type
_atom_site_calc_flag
_atom_site_refinement_flags
_atom_site_occupancy
. . . . . . . . . .

loop_
_atom_type_symbol
_atom_type_description
_atom_type_scat_dispersion_real
_atom_type_scat_dispersion_imag
_atom_type_scat_source
C C 0.0033 0.0016 'International Tables Vol C Tables 4.2.6.8 and 6.1.1.4'
H H 0.0000 0.0000 'International Tables Vol C Tables 4.2.6.8 and 6.1.1.4'
Gd Gd -0.1653 3.9035 'International Tables Vol C Tables 4.2.6.8 and 6.1.1.4'
F F 0.0171 0.0103 'International Tables Vol C Tables 4.2.6.8 and 6.1.1.4'
N N 0.0061 0.0033 'International Tables Vol C Tables 4.2.6.8 and 6.1.1.4'
O O 0.0106 0.0060 'International Tables Vol C Tables 4.2.6.8 and 6.1.1.4'

loop_
_cod_entry_issue_id
_cod_entry_issue_origin
_cod_entry_issue_severity
_cod_entry_issue_description
_cod_entry_issue_author
_cod_entry_issue_date
1 original retraction
;
    This file does not describe any real compound and was retracted by
    the authors. The previously deposited coordinates can be reviewed
    in older revisions of this file or in the COD Subversion
    repository, svn://www.crystallography.net/cod/retracted/.

    The precise reasons for the retraction and other circumstances are
    extensively discussed in the Acta Cryst. E editorial:

    Acta Cryst. E 68 (2012) e14--e15

    http://journals.iucr.org/e/issues/2012/07/00/me0451/index.html
    http://journals.iucr.org/e/issues/2012/07/00/me0451/me0451.pdf
    doi:10.1107/S1600536811037603
    (http://dx.doi.org/10.1107/S1600536811037603)
;
'Andrius Merkys' 2017-02-20
